data_1556060
loop_
_publ_author_name
'Fegheh-Hassanpour, Younes'
'Arif, Tanzeel'
'Sintim, Herman O.'
'Al Mamari, Hamad H.'
'Hodgson, David M.'

_publ_section_title
;
 Synthesis of (-)-6,7-Dideoxysqualestatin H5 by Carbonyl Ylide
 Cycloaddition-Rearrangement and Cross-electrophile Coupling.
;
_journal_issue 13
_journal_name_full 'Organic letters'
_journal_page_first 3540
_journal_page_last 3543
_journal_paper_doi 10.1021/acs.orglett.7b01513
_journal_volume 19
_journal_year 2017
_chemical_absolute_configuration ad
_chemical_formula_moiety 'C20 H34 O10 Si1'
_chemical_formula_sum 'C20 H34 O10 Si'
_chemical_formula_weight 462.57
_space_group_IT_number 4
_space_group_name_Hall 'P 2yb'
_space_group_name_H-M_alt 'P 1 21 1'
_symmetry_cell_setting monoclinic
_symmetry_space_group_name_Hall 'P 2yb'
_symmetry_space_group_name_H-M 'P 1 21 1'
_atom_sites_solution_hydrogens difmap
_atom_sites_solution_primary other
_audit_creation_date 2017-04-12
_audit_creation_method CRYSTALS_ver_14.61
_cell_angle_alpha 90
_cell_angle_beta 100.9121(15)
_cell_angle_gamma 90
_cell_formula_units_Z 2
_cell_length_a 9.57910(10)
_cell_length_b 8.51190(10)
_cell_length_c 15.0831(2)
_cell_measurement_reflns_used 16487
_cell_measurement_temperature 150
_cell_measurement_theta_max 76
_cell_measurement_theta_min 5
_cell_volume 1207.58(3)
_computing_cell_refinement 'CrysAlisPro, (Agilent, 2011)'
_computing_data_collection 'SuperNova, (Oxford Diffraction, 2010)'
_computing_data_reduction 'CrysAlisPro, (Agilent, 2011)'
_computing_molecular_graphics 'CAMERON (Watkin et al., 1996)'
_computing_publication_material 'CRYSTALS (Betteridge et al., 2003)'
_computing_structure_refinement 'CRYSTALS (Betteridge et al., 2003)'
_computing_structure_solution 'Superflip (Palatinus & Chapuis, 2007)'
_diffrn_ambient_temperature 150
_diffrn_measured_fraction_theta_full 0.997
_diffrn_measured_fraction_theta_max 0.994
_diffrn_measurement_device Area
_diffrn_measurement_device_type 'Oxford Diffraction SuperNova'
_diffrn_measurement_method \w
_diffrn_radiation_monochromator graphite
_diffrn_radiation_type 'Cu K\a'
_diffrn_radiation_wavelength 1.54184
_diffrn_reflns_av_R_equivalents 0.019
_diffrn_reflns_limit_h_max 12
_diffrn_reflns_limit_h_min -11
_diffrn_reflns_limit_k_max 9
_diffrn_reflns_limit_k_min -10
_diffrn_reflns_limit_l_max 18
_diffrn_reflns_limit_l_min -18
_diffrn_reflns_number 24093
_diffrn_reflns_theta_full 74.702
_diffrn_reflns_theta_max 76.226
_diffrn_reflns_theta_min 4.701
_diffrn_standards_number 0
_exptl_absorpt_coefficient_mu 1.297
_exptl_absorpt_correction_T_max 0.73
_exptl_absorpt_correction_T_min 0.55
_exptl_absorpt_correction_type multi-scan
_exptl_absorpt_process_details 'CrysAlisPro, (Agilent, 2011)'
_exptl_crystal_colour clear_pale_colourless
_exptl_crystal_density_diffrn 1.272
_exptl_crystal_density_method 'not measured'
_exptl_crystal_description block
_exptl_crystal_F_000 496
_exptl_crystal_size_max 0.500
_exptl_crystal_size_mid 0.320
_exptl_crystal_size_min 0.240
_refine_diff_density_max 0.17
_refine_diff_density_min -0.19
_refine_ls_abs_structure_details 'Flack (1983), 2151 Friedel-pairs'
_refine_ls_abs_structure_Flack 0.015(17)
_refine_ls_extinction_method None
_refine_ls_goodness_of_fit_ref 1.0040
_refine_ls_hydrogen_treatment mixed
_refine_ls_matrix_type full
_refine_ls_number_parameters 284
_refine_ls_number_reflns 4839
_refine_ls_number_restraints 2
_refine_ls_R_factor_all 0.0249
_refine_ls_R_factor_gt 0.0248
_refine_ls_shift/su_max 0.0004265
_refine_ls_shift/su_mean 0.0000261
_refine_ls_structure_factor_coef Fsqd
_refine_ls_weighting_details
;
 Method= Modified Sheldrick 
 w=1/[\s^2^(F^2^) + ( 0.04P)^2^ + 0.25P] 
 ,where P=(max(Fo^2^,0) + 2Fc^2^)/3 
;
_refine_ls_weighting_scheme calc
_refine_ls_wR_factor_all 0.0661
_refine_ls_wR_factor_gt 0.0660
_refine_ls_wR_factor_ref 0.0661
_reflns_limit_h_max 11
_reflns_limit_h_min -12
_reflns_limit_k_max 9
_reflns_limit_k_min -10
_reflns_limit_l_max 18
_reflns_limit_l_min 0
_reflns_number_gt 4823
_reflns_number_total 4839
_reflns_threshold_expression I>2.0\s(I)
_oxford_diffrn_Wilson_B_factor 2.95
_oxford_diffrn_Wilson_scale 0.05
_oxford_refine_ls_r_factor_ref 0.0249
_oxford_refine_ls_scale 9.40(19)
_oxford_reflns_number_all 4839
_oxford_reflns_threshold_expression_ref I>-10.0\s(I)
_oxford_structure_analysis_title 056JDJ17
_cod_data_source_file ol7b01513_si_002.cif
_cod_data_source_block 22
_cod_depositor_comments
;
The following automatic conversions were performed:

data item '_atom_sites_solution_primary' value 'Other' was changed to
'other' in accordance with the
/home/saulius/struct/COD-crude-data/automatic-downloads/DataCite-retrospective/ACS/depositions/lib/dictionaries/cif_core.dic
dictionary named 'cif_core.dic' version 2.4.2 last updated on
2011-04-26.

Automatic conversion script
Id: cif_fix_values 6909 2019-04-08 15:41:33Z antanas 
;
_cod_original_cell_volume 1207.584(16)
_cod_original_sg_symbol_H-M 'P 21 '
_cod_original_formula_sum 'C20 H34 O10 Si1'
_cod_database_code 1556060

loop_
_symmetry_equiv_pos_as_xyz
x,y,z
-x,y+1/2,-z

loop_
_atom_site_label
_atom_site_type_symbol
_atom_site_fract_x
_atom_site_fract_y
_atom_site_fract_z
_atom_site_U_iso_or_equiv
_atom_site_occupancy
_atom_site_adp_type
_atom_site_refinement_flags_posn
Si1 Si 0.31645(3) 0.25016(7) 0.12547(2) 0.0262 1.0000 Uani .
O2 O 0.21516(10) 0.31311(12) 0.19454(6) 0.0267 1.0000 Uani .
C3 C 0.16491(12) 0.27634(15) 0.27319(8) 0.0220 1.0000 Uani .
C4 C 0.25027(13) 0.14205(16) 0.32465(8) 0.0239 1.0000 Uani .
O5 O 0.21668(10) 0.12108(12) 0.40560(6) 0.0301 1.0000 Uani .
C6 C 0.27204(18) -0.01845(19) 0.45432(11) 0.0379 1.0000 Uani .
O7 O 0.32862(10) 0.05899(14) 0.29232(7) 0.0330 1.0000 Uani .
C8 C 0.00844(13) 0.22252(16) 0.24884(9) 0.0273 1.0000 Uani .
C9 C -0.08850(13) 0.35790(18) 0.20930(9) 0.0296 1.0000 Uani .
C10 C -0.05184(12) 0.50573(17) 0.26521(9) 0.0262 1.0000 Uani .
O11 O -0.05524(9) 0.47250(12) 0.35865(6) 0.0263 1.0000 Uani .
C12 C 0.08534(12) 0.43509(16) 0.40342(8) 0.0219 1.0000 Uani .
C13 C 0.17131(12) 0.43592(15) 0.32528(8) 0.0199 1.0000 Uani .
O14 O 0.09198(8) 0.54790(12) 0.26603(6) 0.0233 1.0000 Uani .
C15 C 0.32664(12) 0.48742(16) 0.34999(8) 0.0214 1.0000 Uani .
O16 O 0.34199(9) 0.63984(12) 0.33728(7) 0.0285 1.0000 Uani .
C17 C 0.48673(15) 0.69852(19) 0.35638(13) 0.0413 1.0000 Uani .
O18 O 0.42109(9) 0.39645(12) 0.37618(7) 0.0289 1.0000 Uani .
C19 C 0.13327(13) 0.55508(17) 0.47770(8) 0.0251 1.0000 Uani .
O20 O 0.26685(10) 0.53177(13) 0.51690(6) 0.0299 1.0000 Uani .
C21 C 0.31850(15) 0.62204(19) 0.59760(9) 0.0334 1.0000 Uani .
O22 O 0.05748(11) 0.65470(15) 0.49905(8) 0.0424 1.0000 Uani .
C23 C -0.14701(15) 0.6436(2) 0.23155(10) 0.0354 1.0000 Uani .
C24 C -0.11424(18) 0.7942(2) 0.28395(14) 0.0468 1.0000 Uani .
O25 O -0.16425(16) 0.79455(18) 0.36703(10) 0.0633 1.0000 Uani D
C26 C 0.25433(19) 0.0594(2) 0.07308(13) 0.0498 1.0000 Uani .
C27 C 0.50842(14) 0.2420(3) 0.17797(10) 0.0473 1.0000 Uani .
C28 C 0.2898(2) 0.4126(3) 0.03833(11) 0.0485 1.0000 Uani .
C29 C 0.1324(2) 0.4264(4) -0.00416(15) 0.0907 1.0000 Uani .
C30 C 0.3428(4) 0.5687(3) 0.08403(19) 0.0929 1.0000 Uani .
C31 C 0.3728(2) 0.3784(3) -0.03687(12) 0.0588 1.0000 Uani .
H61 H 0.2329 -0.0245 0.5085 0.0566 1.0000 Uiso R
H62 H 0.3745 -0.0144 0.4681 0.0559 1.0000 Uiso R
H63 H 0.2416 -0.1075 0.4149 0.0568 1.0000 Uiso R
H81 H -0.0183 0.1831 0.3019 0.0318 1.0000 Uiso R
H82 H 0.0022 0.1400 0.2048 0.0330 1.0000 Uiso R
H91 H -0.1870 0.3282 0.2096 0.0359 1.0000 Uiso R
H92 H -0.0792 0.3772 0.1478 0.0350 1.0000 Uiso R
H121 H 0.0903 0.3309 0.4319 0.0240 1.0000 Uiso R
H171 H 0.4844 0.8016 0.3310 0.0605 1.0000 Uiso R
H172 H 0.5197 0.7012 0.4208 0.0596 1.0000 Uiso R
H173 H 0.5486 0.6320 0.3295 0.0629 1.0000 Uiso R
H211 H 0.4182 0.6047 0.6160 0.0517 1.0000 Uiso R
H212 H 0.2728 0.5845 0.6448 0.0509 1.0000 Uiso R
H213 H 0.3017 0.7287 0.5893 0.0533 1.0000 Uiso R
H231 H -0.2467 0.6160 0.2320 0.0412 1.0000 Uiso R
H232 H -0.1361 0.6629 0.1698 0.0438 1.0000 Uiso R
H241 H -0.1715 0.8766 0.2467 0.0562 1.0000 Uiso R
H242 H -0.0127 0.8216 0.2900 0.0564 1.0000 Uiso R
H262 H 0.3044 0.0357 0.0253 0.0735 1.0000 Uiso R
H263 H 0.2622 -0.0265 0.1140 0.0750 1.0000 Uiso R
H261 H 0.1566 0.0649 0.0491 0.0765 1.0000 Uiso R
H273 H 0.5682 0.2547 0.1330 0.0701 1.0000 Uiso R
H271 H 0.5294 0.3233 0.2212 0.0726 1.0000 Uiso R
H272 H 0.5352 0.1422 0.2097 0.0726 1.0000 Uiso R
H291 H 0.0957 0.3250 -0.0291 0.1343 1.0000 Uiso R
H293 H 0.1178 0.5033 -0.0510 0.1348 1.0000 Uiso R
H292 H 0.0820 0.4549 0.0424 0.1352 1.0000 Uiso R
H302 H 0.4444 0.5604 0.1109 0.1403 1.0000 Uiso R
H301 H 0.3235 0.6518 0.0396 0.1381 1.0000 Uiso R
H303 H 0.2882 0.5909 0.1303 0.1395 1.0000 Uiso R
H312 H 0.4725 0.3748 -0.0101 0.0856 1.0000 Uiso R
H313 H 0.3591 0.4607 -0.0819 0.0876 1.0000 Uiso R
H311 H 0.3471 0.2764 -0.0637 0.0867 1.0000 Uiso R
H251 H -0.113(3) 0.720(3) 0.3955(18) 0.0943 1.0000 Uiso D

loop_
_atom_site_aniso_label
_atom_site_aniso_U_11
_atom_site_aniso_U_22
_atom_site_aniso_U_33
_atom_site_aniso_U_23
_atom_site_aniso_U_13
_atom_site_aniso_U_12
Si1 0.01901(14) 0.0348(2) 0.02496(15) -0.00725(14) 0.00464(11) -0.00320(13)
O2 0.0293(4) 0.0279(5) 0.0246(4) 0.0015(4) 0.0094(3) 0.0029(4)
C3 0.0210(5) 0.0228(7) 0.0231(5) -0.0011(4) 0.0063(4) -0.0009(4)
C4 0.0237(6) 0.0198(6) 0.0279(6) -0.0022(5) 0.0044(4) -0.0027(5)
O5 0.0381(5) 0.0232(5) 0.0309(5) 0.0056(4) 0.0109(4) 0.0049(4)
C6 0.0487(9) 0.0267(7) 0.0388(8) 0.0093(6) 0.0095(6) 0.0060(6)
O7 0.0337(5) 0.0285(5) 0.0377(5) 0.0007(4) 0.0094(4) 0.0085(4)
C8 0.0229(6) 0.0256(7) 0.0330(6) -0.0044(5) 0.0043(5) -0.0047(5)
C9 0.0194(6) 0.0344(8) 0.0335(6) -0.0029(5) 0.0007(5) -0.0018(5)
C10 0.0170(5) 0.0306(7) 0.0306(6) 0.0013(5) 0.0036(4) 0.0006(5)
O11 0.0175(4) 0.0319(5) 0.0301(4) -0.0005(4) 0.0066(3) 0.0007(3)
C12 0.0186(5) 0.0212(6) 0.0265(6) 0.0002(4) 0.0061(4) -0.0001(4)
C13 0.0186(5) 0.0177(6) 0.0234(5) 0.0011(4) 0.0038(4) 0.0001(4)
O14 0.0175(4) 0.0239(4) 0.0287(4) 0.0051(4) 0.0050(3) 0.0015(3)
C15 0.0199(5) 0.0206(6) 0.0245(5) -0.0020(4) 0.0057(4) -0.0008(4)
O16 0.0210(4) 0.0204(5) 0.0438(5) 0.0014(4) 0.0058(4) -0.0033(3)
C17 0.0253(6) 0.0278(8) 0.0701(11) 0.0013(7) 0.0073(7) -0.0083(6)
O18 0.0210(4) 0.0241(5) 0.0400(5) -0.0033(4) 0.0014(4) 0.0017(3)
C19 0.0254(6) 0.0244(6) 0.0271(6) -0.0011(5) 0.0093(4) -0.0020(5)
O20 0.0273(4) 0.0332(5) 0.0281(4) -0.0069(4) 0.0023(3) 0.0008(4)
C21 0.0356(7) 0.0321(8) 0.0299(6) -0.0060(6) -0.0002(5) -0.0046(6)
O22 0.0356(5) 0.0417(7) 0.0489(6) -0.0187(5) 0.0050(4) 0.0103(5)
C23 0.0247(6) 0.0366(8) 0.0430(7) 0.0052(6) 0.0017(5) 0.0088(6)
C24 0.0380(8) 0.0301(9) 0.0690(11) 0.0020(7) 0.0017(7) 0.0113(6)
O25 0.0652(9) 0.0555(9) 0.0659(9) -0.0145(7) 0.0039(7) 0.0311(7)
C26 0.0446(8) 0.0495(10) 0.0572(10) -0.0278(9) 0.0146(7) -0.0085(8)
C27 0.0227(6) 0.0830(13) 0.0358(7) -0.0090(9) 0.0046(5) -0.0033(8)
C28 0.0530(10) 0.0637(12) 0.0325(7) 0.0099(8) 0.0181(7) 0.0044(9)
C29 0.0607(13) 0.165(3) 0.0515(11) 0.0514(16) 0.0236(10) 0.0477(16)
C30 0.173(3) 0.0459(13) 0.0739(15) 0.0100(12) 0.0599(18) -0.0127(17)
C31 0.0484(10) 0.0965(17) 0.0358(8) 0.0050(10) 0.0190(7) -0.0117(10)

loop_
_atom_type_symbol
_atom_type_scat_dispersion_real
_atom_type_scat_dispersion_imag
_atom_type_scat_Cromer_Mann_a1
_atom_type_scat_Cromer_Mann_b1
_atom_type_scat_Cromer_Mann_a2
_atom_type_scat_Cromer_Mann_b2
_atom_type_scat_Cromer_Mann_a3
_atom_type_scat_Cromer_Mann_b3
_atom_type_scat_Cromer_Mann_a4
_atom_type_scat_Cromer_Mann_b4
_atom_type_scat_Cromer_Mann_c
_atom_type_scat_source
C 0.0181 0.0091 2.3100 20.8439 1.0200 10.2075 1.5886 0.5687 0.8650 51.6512 0.2156 'International Tables Vol C 4.2.6.8 and 6.1.1.4'
H 0.0000 0.0000 0.4930 10.5109 0.3229 26.1257 0.1402 3.1424 0.0408 57.7998 0.0030 'International Tables Vol C 4.2.6.8 and 6.1.1.4'
I -0.3257 6.8362 20.1472 4.3470 18.9949 0.3814 7.5138 27.7660 2.2735 66.8776 4.0712 'International Tables Vol C 4.2.6.8 and 6.1.1.4'
O 0.0492 0.0322 3.0485 13.2771 2.2868 5.7011 1.5463 0.3239 0.8670 32.9089 0.2508 'International Tables Vol C 4.2.6.8 and 6.1.1.4'
Si 0.2541 0.3302 6.2915 2.4386 3.0353 32.3337 1.9891 0.6785 1.5410 81.6937 1.1407 'International Tables Vol C 4.2.6.8 and 6.1.1.4'

loop_
_geom_angle_atom_site_label_1
_geom_angle_atom_site_label_2
_geom_angle_atom_site_label_3
_geom_angle
_geom_angle_publ_flag
O2 Si1 C26 112.07(7) yes
O2 Si1 C27 113.40(6) yes
C26 Si1 C27 111.12(10) yes
O2 Si1 C28 100.60(7) yes
C26 Si1 C28 110.73(10) yes
C27 Si1 C28 108.40(9) yes
Si1 O2 C3 143.63(8) yes
O2 C3 C4 111.19(10) yes
O2 C3 C8 109.85(10) yes
C4 C3 C8 107.50(10) yes
O2 C3 C13 104.17(9) yes
C4 C3 C13 115.33(10) yes
C8 C3 C13 108.73(9) yes
C3 C4 O5 111.52(10) yes
C3 C4 O7 123.36(11) yes
O5 C4 O7 124.87(12) yes
C4 O5 C6 116.59(11) yes
O5 C6 H61 108.1 no
O5 C6 H62 109.9 no
H61 C6 H62 111.3 no
O5 C6 H63 106.9 no
H61 C6 H63 110.9 no
H62 C6 H63 109.5 no
C3 C8 C9 111.10(11) yes
C3 C8 H81 108.1 no
C9 C8 H81 110.8 no
C3 C8 H82 108.1 no
C9 C8 H82 109.1 no
H81 C8 H82 109.6 no
C8 C9 C10 110.40(10) yes
C8 C9 H91 108.6 no
C10 C9 H91 109.5 no
C8 C9 H92 110.1 no
C10 C9 H92 109.9 no
H91 C9 H92 108.2 no
C9 C10 O11 109.52(11) yes
C9 C10 O14 109.63(10) yes
O11 C10 O14 104.00(9) yes
C9 C10 C23 113.27(11) yes
O11 C10 C23 110.84(11) yes
O14 C10 C23 109.16(11) yes
C10 O11 C12 108.22(9) yes
O11 C12 C13 103.17(9) yes
O11 C12 C19 109.00(10) yes
C13 C12 C19 115.11(10) yes
O11 C12 H121 111.9 no
C13 C12 H121 110.2 no
C19 C12 H121 107.5 no
C12 C13 C3 113.53(10) yes
C12 C13 O14 100.48(9) yes
C3 C13 O14 107.49(9) yes
C12 C13 C15 116.47(10) yes
C3 C13 C15 108.38(9) yes
O14 C13 C15 109.90(9) yes
C13 O14 C10 103.75(9) yes
C13 C15 O16 112.06(10) yes
C13 C15 O18 122.28(11) yes
O16 C15 O18 125.65(11) yes
C15 O16 C17 115.91(11) yes
O16 C17 H171 106.7 no
O16 C17 H172 109.1 no
H171 C17 H172 111.2 no
O16 C17 H173 110.8 no
H171 C17 H173 109.9 no
H172 C17 H173 109.2 no
C12 C19 O20 111.16(10) yes
C12 C19 O22 123.97(12) yes
O20 C19 O22 124.83(12) yes
C19 O20 C21 116.48(10) yes
O20 C21 H211 109.1 no
O20 C21 H212 108.5 no
H211 C21 H212 107.8 no
O20 C21 H213 112.6 no
H211 C21 H213 109.2 no
H212 C21 H213 109.6 no
C10 C23 C24 115.54(12) yes
C10 C23 H231 109.6 no
C24 C23 H231 107.8 no
C10 C23 H232 106.6 no
C24 C23 H232 108.1 no
H231 C23 H232 109.1 no
C23 C24 O25 113.07(15) yes
C23 C24 H241 105.4 no
O25 C24 H241 104.7 no
C23 C24 H242 110.7 no
O25 C24 H242 114.1 no
H241 C24 H242 108.3 no
C24 O25 H251 101(2) no
Si1 C26 H262 109.8 no
Si1 C26 H263 114.7 no
H262 C26 H263 109.7 no
Si1 C26 H261 109.7 no
H262 C26 H261 108.9 no
H263 C26 H261 103.9 no
Si1 C27 H273 111.4 no
Si1 C27 H271 109.3 no
H273 C27 H271 108.9 no
Si1 C27 H272 112.6 no
H273 C27 H272 107.5 no
H271 C27 H272 107.1 no
Si1 C28 C29 109.92(15) yes
Si1 C28 C30 109.29(13) yes
C29 C28 C30 109.8(2) yes
Si1 C28 C31 110.76(15) yes
C29 C28 C31 108.27(15) yes
C30 C28 C31 108.82(19) yes
C28 C29 H291 110.3 no
C28 C29 H293 111.0 no
H291 C29 H293 109.2 no
C28 C29 H292 107.9 no
H291 C29 H292 108.2 no
H293 C29 H292 110.2 no
C28 C30 H302 109.9 no
C28 C30 H301 108.5 no
H302 C30 H301 112.4 no
C28 C30 H303 108.3 no
H302 C30 H303 110.2 no
H301 C30 H303 107.3 no
C28 C31 H312 107.9 no
C28 C31 H313 111.2 no
H312 C31 H313 108.0 no
C28 C31 H311 110.7 no
H312 C31 H311 107.5 no
H313 C31 H311 111.4 no

loop_
_geom_bond_atom_site_label_1
_geom_bond_atom_site_label_2
_geom_bond_distance
_geom_bond_publ_flag
Si1 O2 1.6422(9) yes
Si1 C26 1.8543(18) yes
Si1 C27 1.8606(14) yes
Si1 C28 1.8916(19) yes
O2 C3 1.3974(14) yes
C3 C4 1.5288(17) yes
C3 C8 1.5437(16) yes
C3 C13 1.5645(17) yes
C4 O5 1.3323(15) yes
C4 O7 1.1998(17) yes
O5 C6 1.4437(17) yes
C6 H61 0.963 no
C6 H62 0.965 no
C6 H63 0.974 no
C8 C9 1.5285(19) yes
C8 H81 0.946 no
C8 H82 0.961 no
C9 C10 1.5184(19) yes
C9 H91 0.978 no
C9 H92 0.963 no
C10 O11 1.4440(15) yes
C10 O14 1.4215(14) yes
C10 C23 1.5138(19) yes
O11 C12 1.4235(14) yes
C12 C13 1.5605(15) yes
C12 C19 1.5213(17) yes
C12 H121 0.983 no
C13 O14 1.4239(14) yes
C13 C15 1.5280(16) yes
C15 O16 1.3238(16) yes
C15 O18 1.1996(15) yes
O16 C17 1.4503(16) yes
C17 H171 0.957 no
C17 H172 0.963 no
C17 H173 0.963 no
C19 O20 1.3191(15) yes
C19 O22 1.1993(17) yes
O20 C21 1.4453(16) yes
C21 H211 0.954 no
C21 H212 0.958 no
C21 H213 0.926 no
C23 C24 1.507(2) yes
C23 H231 0.985 no
C23 H232 0.970 no
C24 O25 1.424(3) yes
C24 H241 0.996 no
C24 H242 0.987 no
O25 H251 0.860(17) no
C26 H262 0.960 no
C26 H263 0.950 no
C26 H261 0.939 no
C27 H273 0.973 no
C27 H271 0.946 no
C27 H272 0.986 no
C28 C29 1.527(3) yes
C28 C30 1.538(4) yes
C28 C31 1.531(2) yes
C29 H291 0.980 no
C29 H293 0.954 no
C29 H292 0.956 no
C30 H302 0.983 no
C30 H301 0.968 no
C30 H303 0.966 no
C31 H312 0.965 no
C31 H313 0.968 no
C31 H311 0.970 no

loop_
_geom_hbond_atom_site_label_D
_geom_hbond_atom_site_label_H
_geom_hbond_atom_site_label_A
_geom_hbond_site_symmetry_A
_geom_hbond_angle_DHA
_geom_hbond_distance_DH
_geom_hbond_distance_HA
_geom_hbond_distance_DA
_geom_hbond_publ_flag
C12 H121 O5 . 128.80 0.983 2.235 2.952(2) yes
C12 H121 O22 2_546 139.56(4) 0.983 2.428 3.239(2) yes
C21 H211 O7 2_656 164.88(4) 0.954 2.583 3.514(2) yes
O25 H251 O11 . 134(3) 0.860 2.278 2.945(2) yes
O25 H251 O22 . 148(3) 0.860 2.113 2.880(2) yes
